data_4080829
loop_
_publ_author_name
'Baquero, Edwin A.'
'Silbestri, Gustavo F.'
'G\'omez-Sal, Pilar'
'Flores, Juan C.'
'de Jes\'us, Ernesto'

_publ_section_title
;
 Sulfonated Water-Soluble N-Heterocyclic Carbene Silver(I) Complexes:
 Behavior in Aqueous Medium and as NHC-Transfer Agents to Platinum(II)
;
_journal_issue 9
_journal_name_full Organometallics
_journal_page_first 2814
_journal_paper_doi 10.1021/om400228s
_journal_volume 32
_journal_year 2013
_chemical_compound_source 'synthesis as described'
_chemical_formula_moiety 'C54 H68 Ag2 N4 Na2 O12 S4'
_chemical_formula_sum 'C54 H68 Ag2 N4 Na2 O15 S4'
_chemical_formula_weight 1403.08
_chemical_name_common Ag[Ag(NHC)2].2H2O
_chemical_name_systematic
;
 ?
;
_space_group_crystal_system monoclinic
_space_group_IT_number 13
_space_group_name_Hall '-P 2yc'
_space_group_name_H-M_alt 'P 1 2/c 1'
_symmetry_space_group_name_Hall '-P 2yc'
_symmetry_space_group_name_H-M 'P 1 2/c 1'
_atom_sites_solution_hydrogens geom
_atom_sites_solution_primary direct
_atom_sites_solution_secondary difmap
_audit_conform_dict_location ftp://ftp.iucr.org/pub/cif_core.dic
_audit_conform_dict_name cif_core.dic
_audit_conform_dict_version 2.4
_audit_creation_date 2013-03-20T18:35:10-00:00
_audit_creation_method 'WinGX routine CIF_UPDATE'
_cell_angle_alpha 90
_cell_angle_beta 81.104(14)
_cell_angle_gamma 90
_cell_formula_units_Z 2
_cell_length_a 11.119(2)
_cell_length_b 17.365(4)
_cell_length_c 18.3179(19)
_cell_measurement_reflns_used 275
_cell_measurement_temperature 200(2)
_cell_measurement_theta_max 16.32
_cell_measurement_theta_min 3.45
_cell_measurement_wavelength 0.71073
_cell_volume 3494.3(11)
_computing_cell_refinement 'Dirax/lsq (Duisenberg & Schreurs, 1989-2000)'
_computing_data_collection 'Collect (Bruker AXS BV, 1997-2004)'
_computing_data_reduction 'EvalCCD (Duisenberg & Schreurs 1990-2000)'
_computing_molecular_graphics 'Ortep-3 for Windows (Farrugia, 1997)'
_computing_publication_material 'WinGX publication routines (Farrugia, 1999)'
_computing_structure_refinement 'SHELXL-97 (Sheldrick, 2008)'
_diffrn_ambient_temperature 200(2)
_diffrn_detector 'CCD plate'
_diffrn_detector_area_resol_mean 9
_diffrn_measured_fraction_theta_full 0.984
_diffrn_measured_fraction_theta_max 0.984
_diffrn_measurement_device '95mm CCD camera on \k-goniostat'
_diffrn_measurement_device_type KappaCCD
_diffrn_measurement_method 'CCD rotation images, thick slices'
_diffrn_orient_matrix_type X=UH
_diffrn_orient_matrix_UB_11 0.01
_diffrn_orient_matrix_UB_12 0
_diffrn_orient_matrix_UB_13 0
_diffrn_orient_matrix_UB_21 0
_diffrn_orient_matrix_UB_22 0.01
_diffrn_orient_matrix_UB_23 0
_diffrn_orient_matrix_UB_31 0
_diffrn_orient_matrix_UB_32 0
_diffrn_orient_matrix_UB_33 0.01
_diffrn_radiation_monochromator graphite
_diffrn_radiation_probe x-ray
_diffrn_radiation_type MoK\a
_diffrn_radiation_wavelength 0.71073
_diffrn_reflns_av_R_equivalents 0.1053
_diffrn_reflns_av_unetI/netI 0.1
_diffrn_reflns_limit_h_max 14
_diffrn_reflns_limit_h_min -14
_diffrn_reflns_limit_k_max 22
_diffrn_reflns_limit_k_min -22
_diffrn_reflns_limit_l_max 23
_diffrn_reflns_limit_l_min -22
_diffrn_reflns_number 7973
_diffrn_reflns_reduction_process
;
 Scaled and merged with Sortav
 R.H. Blessing, (1987) Cryst. Rev. 1, 3-58
 R.H. Blessing, (1989) J. Appl. Cryst. 22, 396-397
;
_diffrn_reflns_theta_full 27.58
_diffrn_reflns_theta_max 27.58
_diffrn_reflns_theta_min 3.09
_diffrn_source 'Enraf Nonius FR590'
_exptl_absorpt_coefficient_mu 0.75
_exptl_absorpt_correction_T_max 0.746
_exptl_absorpt_correction_T_min 0.505
_exptl_absorpt_correction_type multi-scan
_exptl_absorpt_process_details
;
 R.H. Blessing, Acta Cryst. (1995), A51, 33-38
;
_exptl_crystal_colour colourless
_exptl_crystal_density_diffrn 1.334
_exptl_crystal_density_method 'not measured'
_exptl_crystal_description prism
_exptl_crystal_F_000 1440
_exptl_crystal_size_max 0.4
_exptl_crystal_size_mid 0.3
_exptl_crystal_size_min 0.3
_platon_squeeze_details
;
;
_refine_diff_density_max 2.751
_refine_diff_density_min -4.978
_refine_diff_density_rms 0.244
_refine_ls_extinction_method none
_refine_ls_goodness_of_fit_ref 1.137
_refine_ls_hydrogen_treatment constr
_refine_ls_matrix_type full
_refine_ls_number_parameters 380
_refine_ls_number_reflns 7973
_refine_ls_number_restraints 0
_refine_ls_restrained_S_all 1.137
_refine_ls_R_factor_all 0.1421
_refine_ls_R_factor_gt 0.11
_refine_ls_shift/su_max 0.017
_refine_ls_shift/su_mean 0.001
_refine_ls_structure_factor_coef Fsqd
_refine_ls_weighting_details 'calc w=1/[\s^2^(Fo^2^)+(0.2000P)^2^+0.0000P] where P=(Fo^2^+2Fc^2^)/3'
_refine_ls_weighting_scheme calc
_refine_ls_wR_factor_gt 0.2993
_refine_ls_wR_factor_ref 0.3227
_reflns_number_gt 4981
_reflns_number_total 7973
_reflns_threshold_expression >2\s(I)
_cod_data_source_file om400228s_si_002.cif
_cod_data_source_block 2eAg+
_cod_original_cell_volume 3494.4(11)
_cod_database_code 4080829

loop_
_space_group_symop_operation_xyz
'x, y, z'
'-x, y, -z+1/2'
'-x, -y, -z'
'x, -y, z-1/2'

loop_
_atom_site_label
_atom_site_type_symbol
_atom_site_fract_x
_atom_site_fract_y
_atom_site_fract_z
_atom_site_U_iso_or_equiv
_atom_site_adp_type
_atom_site_occupancy
_atom_site_symmetry_multiplicity
_atom_site_calc_flag
_atom_site_refinement_flags
_atom_site_disorder_assembly
_atom_site_disorder_group
Ag1 Ag 0 0.24305(4) 0.25 0.0278(3) Uani 1 2 d S . .
Ag2 Ag 0 0.74260(11) 0.25 0.1049(6) Uani 1 2 d S . .
N1 N -0.0593(6) 0.1870(3) 0.4155(3) 0.0330(13) Uani 1 1 d . . .
N2 N 0.0126(6) 0.3019(3) 0.4099(3) 0.0321(13) Uani 1 1 d . . .
Na1 Na -0.4993(2) 0.79290(15) 0.34891(12) 0.0268(6) Uani 1 1 d . . .
O1 O 0.3208(10) 0.6090(7) 0.2941(10) 0.121(6) Uani 0.849(16) 1 d P A 1
O2 O 0.1538(17) 0.6243(6) 0.2328(7) 0.126(6) Uani 0.849(16) 1 d P A 1
O3 O 0.1163(17) 0.6695(5) 0.3460(9) 0.152(10) Uani 0.849(16) 1 d P A 1
O1A O 0.238(3) 0.6513(15) 0.3800(15) 0.022(8) Uiso 0.151(16) 1 d P A 2
O2A O 0.271(3) 0.6207(16) 0.2566(15) 0.021(8) Uiso 0.151(16) 1 d P A 2
O3A O 0.086(5) 0.661(3) 0.297(3) 0.062(14) Uiso 0.151(16) 1 d P A 2
O4 O -0.1089(7) 0.8148(4) 0.3553(5) 0.073(2) Uani 1 1 d . A .
O5 O -0.3219(7) 0.8546(4) 0.3697(5) 0.075(2) Uani 1 1 d . A .
O6 O -0.1874(9) 0.8718(4) 0.2565(4) 0.081(3) Uani 1 1 d . A .
O7 O -0.5 0.7062(7) 0.25 0.072(3) Uani 1 2 d S . .
O8 O -0.7213(6) 0.8075(4) 0.3649(4) 0.0609(17) Uani 1 1 d . . .
S1 S 0.1896(2) 0.61554(14) 0.30775(16) 0.0584(7) Uani 1 1 d . . .
S2 S -0.19826(17) 0.86806(10) 0.33437(11) 0.0383(5) Uani 1 1 d . . .
C1 C -0.0181(6) 0.2432(4) 0.3664(4) 0.0308(14) Uani 1 1 d . . .
C2 C -0.0061(8) 0.2808(4) 0.4850(4) 0.0399(17) Uani 1 1 d . . .
H2 H 0.0096 0.3111 0.5244 0.048 Uiso 1 1 calc R . .
C3 C -0.0501(8) 0.2102(5) 0.4893(4) 0.0422(18) Uani 1 1 d . . .
H3 H -0.071 0.1811 0.532 0.051 Uiso 1 1 calc R . .
C4 C 0.0555(7) 0.3770(4) 0.3838(4) 0.0318(14) Uani 1 1 d . . .
C5 C -0.0302(7) 0.4369(4) 0.3824(4) 0.0343(15) Uani 1 1 d . A .
C6 C 0.0134(7) 0.5097(4) 0.3569(4) 0.0370(16) Uani 1 1 d . . .
H6 H -0.0408 0.5498 0.3537 0.044 Uiso 1 1 calc R A .
C7 C 0.1352(7) 0.5212(4) 0.3370(4) 0.0403(17) Uani 1 1 d . A .
C8 C 0.2212(8) 0.4637(5) 0.3411(5) 0.0445(18) Uani 1 1 d . . .
H8 H 0.3038 0.4747 0.3295 0.053 Uiso 1 1 calc R A .
C9 C 0.1821(8) 0.3884(5) 0.3631(5) 0.0457(19) Uani 1 1 d . A .
C10 C -0.1657(7) 0.4235(5) 0.4089(5) 0.0432(18) Uani 1 1 d . . .
H10 H -0.1769 0.3719 0.4304 0.052 Uiso 1 1 calc R A .
C11 C -0.2382(10) 0.4300(11) 0.3455(8) 0.098(5) Uani 1 1 d . A .
H11A H -0.3228 0.4212 0.3636 0.147 Uiso 1 1 calc R . .
H11B H -0.2097 0.3923 0.3085 0.147 Uiso 1 1 calc R . .
H11C H -0.228 0.4806 0.3244 0.147 Uiso 1 1 calc R . .
C12 C -0.2129(11) 0.4833(8) 0.4683(7) 0.084(4) Uani 1 1 d . A .
H12A H -0.1684 0.4787 0.509 0.126 Uiso 1 1 calc R . .
H12B H -0.2978 0.4745 0.4853 0.126 Uiso 1 1 calc R . .
H12C H -0.2018 0.5341 0.4476 0.126 Uiso 1 1 calc R . .
C13 C 0.2727(9) 0.3240(7) 0.3713(6) 0.071(3) Uani 1 1 d . . .
H13 H 0.235 0.2815 0.4018 0.085 Uiso 1 1 calc R A .
C14 C 0.3910(17) 0.3647(12) 0.4072(11) 0.135(8) Uani 1 1 d . A .
H14A H 0.3619 0.3842 0.4558 0.203 Uiso 1 1 calc R . .
H14B H 0.4248 0.4062 0.3759 0.203 Uiso 1 1 calc R . .
H14C H 0.4526 0.3266 0.4101 0.203 Uiso 1 1 calc R . .
C15 C 0.3393(17) 0.2980(10) 0.3039(8) 0.126(7) Uani 1 1 d . A .
H15A H 0.3922 0.2567 0.3134 0.189 Uiso 1 1 calc R . .
H15B H 0.3871 0.3397 0.2802 0.189 Uiso 1 1 calc R . .
H15C H 0.284 0.28 0.2722 0.189 Uiso 1 1 calc R . .
C16 C -0.0939(7) 1.1095(4) 0.3976(3) 0.0315(14) Uani 1 1 d . . .
C17 C -0.0019(6) 1.0555(4) 0.3760(3) 0.0313(14) Uani 1 1 d . A .
C18 C -0.0335(6) 0.9814(4) 0.3568(4) 0.0311(14) Uani 1 1 d . . .
H18 H 0.0266 0.9453 0.341 0.037 Uiso 1 1 calc R A .
C19 C -0.1564(7) 0.9618(4) 0.3616(4) 0.0326(14) Uani 1 1 d . A .
C20 C -0.2470(7) 1.0148(4) 0.3880(4) 0.0348(15) Uani 1 1 d . . .
H20 H -0.3282 0.9999 0.3934 0.042 Uiso 1 1 calc R A .
C21 C -0.2182(6) 1.0896(4) 0.4062(4) 0.0330(15) Uani 1 1 d . A .
C22 C 0.1341(7) 1.0758(4) 0.3755(4) 0.0353(15) Uani 1 1 d . . .
H22 H 0.1372 1.1274 0.3967 0.042 Uiso 1 1 calc R A .
C23 C 0.1922(9) 1.0196(6) 0.4256(6) 0.059(2) Uani 1 1 d . A .
H23A H 0.1462 1.0204 0.4744 0.088 Uiso 1 1 calc R . .
H23B H 0.2744 1.0352 0.4276 0.088 Uiso 1 1 calc R . .
H23C H 0.192 0.9685 0.4057 0.088 Uiso 1 1 calc R . .
C24 C 0.2017(8) 1.0789(6) 0.2973(5) 0.052(2) Uani 1 1 d . A .
H24A H 0.1624 1.1149 0.2691 0.078 Uiso 1 1 calc R . .
H24B H 0.2015 1.0287 0.2753 0.078 Uiso 1 1 calc R . .
H24C H 0.2842 1.0949 0.298 0.078 Uiso 1 1 calc R . .
C25 C -0.3187(8) 1.1489(5) 0.4343(5) 0.0453(18) Uani 1 1 d . . .
H25 H -0.2834 1.1848 0.4664 0.054 Uiso 1 1 calc R A .
C26 C -0.4279(10) 1.1126(7) 0.4809(6) 0.070(3) Uani 1 1 d . A .
H26A H -0.4017 1.0832 0.5199 0.105 Uiso 1 1 calc R . .
H26B H -0.4684 1.0793 0.4506 0.105 Uiso 1 1 calc R . .
H26C H -0.4829 1.1523 0.5017 0.105 Uiso 1 1 calc R . .
C27 C -0.3479(12) 1.1956(8) 0.3687(7) 0.085(4) Uani 1 1 d . A .
H27A H -0.274 1.2163 0.3418 0.128 Uiso 1 1 calc R . .
H27B H -0.4019 1.2371 0.3862 0.128 Uiso 1 1 calc R . .
H27C H -0.3862 1.163 0.3368 0.128 Uiso 1 1 calc R . .

loop_
_atom_site_aniso_label
_atom_site_aniso_U_11
_atom_site_aniso_U_22
_atom_site_aniso_U_33
_atom_site_aniso_U_23
_atom_site_aniso_U_13
_atom_site_aniso_U_12
Ag1 0.0313(4) 0.0323(4) 0.0198(4) 0 -0.0039(2) 0
Ag2 0.0985(13) 0.1182(14) 0.0966(12) 0 -0.0102(9) 0
N1 0.040(3) 0.032(3) 0.026(3) -0.001(2) -0.004(2) 0.000(2)
N2 0.044(4) 0.031(3) 0.019(3) -0.001(2) -0.001(2) 0.003(2)
Na1 0.0202(12) 0.0407(14) 0.0190(11) -0.0089(9) -0.0012(9) -0.0180(10)
O1 0.055(6) 0.077(7) 0.222(17) 0.049(9) 0.004(8) -0.020(5)
O2 0.230(17) 0.069(6) 0.093(8) 0.039(6) -0.075(9) -0.057(8)
O3 0.212(18) 0.040(5) 0.153(14) -0.019(6) 0.129(14) -0.042(7)
O4 0.074(5) 0.039(3) 0.113(6) -0.006(3) -0.034(4) 0.002(3)
O5 0.049(4) 0.059(4) 0.110(6) -0.029(4) 0.012(4) -0.016(3)
O6 0.131(7) 0.062(4) 0.050(4) -0.015(3) -0.011(4) -0.047(5)
O7 0.041(5) 0.103(8) 0.068(6) 0 0.005(4) 0
O8 0.062(4) 0.069(4) 0.053(4) -0.004(3) -0.012(3) 0.000(3)
S1 0.0421(12) 0.0465(12) 0.0860(17) 0.0263(11) -0.0080(11) -0.0133(10)
S2 0.0344(10) 0.0333(9) 0.0476(11) -0.0046(7) -0.0074(8) -0.0044(7)
C1 0.031(3) 0.032(3) 0.028(3) 0.003(2) -0.002(3) 0.003(3)
C2 0.063(5) 0.036(4) 0.021(3) -0.003(3) -0.008(3) 0.000(3)
C3 0.060(5) 0.044(4) 0.020(3) 0.001(3) 0.002(3) 0.001(4)
C4 0.034(4) 0.034(3) 0.027(3) -0.003(2) -0.006(3) 0.003(3)
C5 0.037(4) 0.037(3) 0.029(3) 0.003(3) -0.004(3) 0.003(3)
C6 0.037(4) 0.032(3) 0.041(4) 0.006(3) -0.002(3) 0.000(3)
C7 0.035(4) 0.042(4) 0.044(4) 0.007(3) -0.007(3) -0.005(3)
C8 0.033(4) 0.050(4) 0.050(4) 0.014(3) -0.004(3) -0.001(3)
C9 0.040(4) 0.048(4) 0.045(4) 0.014(3) 0.006(3) 0.010(3)
C10 0.031(4) 0.046(4) 0.051(4) 0.012(3) 0.000(3) 0.000(3)
C11 0.036(6) 0.168(15) 0.094(9) 0.006(9) -0.021(6) -0.032(7)
C12 0.048(6) 0.119(10) 0.072(8) -0.018(6) 0.030(5) -0.006(6)
C13 0.041(5) 0.077(7) 0.087(7) 0.042(6) 0.017(5) 0.028(5)
C14 0.124(14) 0.151(16) 0.152(16) -0.071(13) -0.086(12) 0.083(12)
C15 0.150(15) 0.146(14) 0.087(9) -0.041(9) -0.033(9) 0.121(13)
C16 0.041(4) 0.032(3) 0.021(3) 0.002(2) -0.004(3) -0.002(3)
C17 0.034(4) 0.035(3) 0.025(3) 0.000(2) -0.004(3) -0.004(3)
C18 0.028(4) 0.035(3) 0.030(3) 0.000(2) -0.002(3) 0.004(3)
C19 0.033(4) 0.035(3) 0.031(3) -0.001(3) -0.010(3) 0.001(3)
C20 0.030(4) 0.037(4) 0.036(4) 0.003(3) -0.002(3) 0.001(3)
C21 0.031(4) 0.041(4) 0.026(3) 0.007(3) -0.002(3) 0.001(3)
C22 0.030(4) 0.035(3) 0.042(4) -0.006(3) -0.008(3) -0.003(3)
C23 0.050(6) 0.074(6) 0.060(6) 0.013(4) -0.029(4) -0.004(5)
C24 0.033(4) 0.077(6) 0.044(4) 0.007(4) -0.003(3) -0.004(4)
C25 0.044(5) 0.042(4) 0.049(4) -0.003(3) -0.003(3) 0.007(3)
C26 0.053(6) 0.074(7) 0.073(7) -0.002(5) 0.023(5) 0.011(5)
C27 0.079(8) 0.095(9) 0.075(7) 0.026(6) 0.008(6) 0.051(7)

loop_
_atom_type_symbol
_atom_type_description
_atom_type_scat_dispersion_real
_atom_type_scat_dispersion_imag
_atom_type_scat_source
C C 0.0033 0.0016 'International Tables Vol C Tables 4.2.6.8 and 6.1.1.4'
H H 0 0 'International Tables Vol C Tables 4.2.6.8 and 6.1.1.4'
Ag Ag -0.8971 1.1015 'International Tables Vol C Tables 4.2.6.8 and 6.1.1.4'
N N 0.0061 0.0033 'International Tables Vol C Tables 4.2.6.8 and 6.1.1.4'
Na Na 0.0362 0.0249 'International Tables Vol C Tables 4.2.6.8 and 6.1.1.4'
O O 0.0106 0.006 'International Tables Vol C Tables 4.2.6.8 and 6.1.1.4'
S S 0.1246 0.1234 'International Tables Vol C Tables 4.2.6.8 and 6.1.1.4'

loop_
_exptl_crystal_face_index_h
_exptl_crystal_face_index_k
_exptl_crystal_face_index_l
_exptl_crystal_face_perp_dist
0 7 -1 0.168
-12 11 19 0.18
1 -19 6 0.11
1 -1 -3 0.204
-1 -1 4 0.214
0 2 -1 0.236
10 -13 11 0.119
-4 5 -4 0.214
1 5 0 0.202
-1 -4 0 0.195

loop_
_geom_angle_atom_site_label_1
_geom_angle_atom_site_label_2
_geom_angle_atom_site_label_3
_geom_angle
_geom_angle_site_symmetry_1
_geom_angle_site_symmetry_3
C1 Ag1 C1 179.8(4) . 2
O3A Ag2 O3A 89(3) 2 .
O3A Ag2 O4 119.7(16) 2 .
O3A Ag2 O4 103.6(18) . .
O3A Ag2 O4 103.6(18) 2 2
O3A Ag2 O4 119.7(16) . 2
O4 Ag2 O4 118.6(4) . 2
C1 N1 C3 111.0(6) . .
C1 N1 C16 126.2(5) . 1_545
C3 N1 C16 122.3(6) . 1_545
C1 N2 C2 111.3(6) . .
C1 N2 C4 125.4(5) . .
C2 N2 C4 123.3(6) . .
O5 Na1 O7 121.6(2) . .
O5 Na1 O8 142.7(3) . .
O7 Na1 O8 92.00(18) . .
O5 Na1 Na1 107.4(2) . 2_455
O7 Na1 Na1 39.7(2) . 2_455
O8 Na1 Na1 87.68(18) . 2_455
S1 O3A Ag2 155(4) . .
S2 O4 Ag2 113.1(5) . .
S2 O5 Na1 140.6(5) . .
Na1 O7 Na1 100.6(5) . 2_455
O2A S1 O3 132.0(14) . .
O2A S1 O3A 112(3) . .
O3 S1 O3A 42(2) . .
O2A S1 O1 41.7(14) . .
O3 S1 O1 130.6(11) . .
O3A S1 O1 146(2) . .
O2A S1 O2 63.3(17) . .
O3 S1 O2 100.3(12) . .
O3A S1 O2 59(2) . .
O1 S1 O2 104.7(10) . .
O2A S1 O1A 107.6(17) . .
O3 S1 O1A 64.3(13) . .
O3A S1 O1A 106(3) . .
O1 S1 O1A 73.7(13) . .
O2 S1 O1A 151.3(10) . .
O2A S1 C7 118.5(14) . .
O3 S1 C7 109.0(5) . .
O3A S1 C7 107(2) . .
O1 S1 C7 105.3(5) . .
O2 S1 C7 104.0(5) . .
O1A S1 C7 104.1(10) . .
O6 S2 O5 112.7(6) . .
O6 S2 O4 109.9(6) . .
O5 S2 O4 114.9(5) . .
O6 S2 C19 104.8(4) . .
O5 S2 C19 107.1(4) . .
O4 S2 C19 106.7(4) . .
N1 C1 N2 103.8(6) . .
N1 C1 Ag1 129.6(5) . .
N2 C1 Ag1 126.5(5) . .
C3 C2 N2 107.3(6) . .
C2 C3 N1 106.6(6) . .
C9 C4 C5 122.5(7) . .
C9 C4 N2 118.7(6) . .
C5 C4 N2 118.7(6) . .
C6 C5 C4 117.9(7) . .
C6 C5 C10 121.0(7) . .
C4 C5 C10 121.1(6) . .
C7 C6 C5 119.9(7) . .
C6 C7 C8 123.0(7) . .
C6 C7 S1 119.2(6) . .
C8 C7 S1 117.8(6) . .
C7 C8 C9 119.5(7) . .
C4 C9 C8 117.1(7) . .
C4 C9 C13 121.0(7) . .
C8 C9 C13 121.7(8) . .
C11 C10 C5 111.1(7) . .
C11 C10 C12 109.1(10) . .
C5 C10 C12 109.6(8) . .
C15 C13 C9 114.4(9) . .
C15 C13 C14 97.9(12) . .
C9 C13 C14 107.1(10) . .
C17 C16 C21 121.9(6) . .
C17 C16 N1 118.5(6) . 1_565
C21 C16 N1 119.5(6) . 1_565
C18 C17 C16 119.2(7) . .
C18 C17 C22 119.5(6) . .
C16 C17 C22 121.2(6) . .
C17 C18 C19 119.5(6) . .
C20 C19 C18 120.5(6) . .
C20 C19 S2 119.5(6) . .
C18 C19 S2 119.9(5) . .
C21 C20 C19 121.2(7) . .
C20 C21 C16 117.4(7) . .
C20 C21 C25 121.3(7) . .
C16 C21 C25 121.3(7) . .
C24 C22 C23 113.1(7) . .
C24 C22 C17 110.8(6) . .
C23 C22 C17 110.5(6) . .
C26 C25 C27 114.6(9) . .
C26 C25 C21 112.7(7) . .
C27 C25 C21 108.8(7) . .

loop_
_geom_bond_atom_site_label_1
_geom_bond_atom_site_label_2
_geom_bond_distance
_geom_bond_site_symmetry_2
Ag1 C1 2.111(7) .
Ag1 C1 2.111(7) 2
Ag2 O3A 1.99(5) 2
Ag2 O3A 1.99(5) .
Ag2 O4 2.457(8) .
Ag2 O4 2.457(8) 2
N1 C1 1.358(9) .
N1 C3 1.429(9) .
N1 C16 1.452(9) 1_545
N2 C1 1.369(9) .
N2 C2 1.408(9) .
N2 C4 1.444(9) .
Na1 O5 2.327(7) .
Na1 O7 2.357(8) .
Na1 O8 2.454(8) .
Na1 Na1 3.626(4) 2_455
O1 S1 1.446(12) .
O2 S1 1.495(12) .
O3 S1 1.362(11) .
O1A S1 1.63(3) .
O2A S1 1.20(3) .
O3A S1 1.43(5) .
O4 S2 1.452(8) .
O5 S2 1.445(7) .
O6 S2 1.413(8) .
O7 Na1 2.357(8) 2_455
S1 C7 1.800(8) .
S2 C19 1.786(7) .
C2 C3 1.319(12) .
C4 C9 1.413(11) .
C4 C5 1.415(10) .
C5 C6 1.407(10) .
C5 C10 1.527(11) .
C6 C7 1.361(11) .
C7 C8 1.392(12) .
C8 C9 1.418(12) .
C9 C13 1.528(12) .
C10 C11 1.517(15) .
C10 C12 1.536(14) .
C13 C15 1.412(17) .
C13 C14 1.71(2) .
C16 C17 1.400(10) .
C16 C21 1.409(10) .
C16 N1 1.452(9) 1_565
C17 C18 1.392(10) .
C17 C22 1.552(10) .
C18 C19 1.397(10) .
C19 C20 1.395(10) .
C20 C21 1.390(10) .
C21 C25 1.548(10) .
C22 C24 1.512(11) .
C22 C23 1.546(12) .
C25 C26 1.510(13) .
C25 C27 1.526(13) .

loop_
_platon_squeeze_void_nr
_platon_squeeze_void_average_x
_platon_squeeze_void_average_y
_platon_squeeze_void_average_z
_platon_squeeze_void_volume
_platon_squeeze_void_count_electrons
_platon_squeeze_void_content
1 0.500 0.338 0.750 237 49 ' '
2 0.500 0.663 0.250 236 46 ' '
3 0.500 0.006 0.750 74 16 ' '
4 0.500 0.993 0.250 74 15 ' '
